data_1535475
loop_
_publ_author_name
'Brandmayer, M.K.'
'Clerac, R.'
'Weigend, F.'
'Dehnen, S.'

_publ_section_title
;
 Ortho-Chalcogenostannates as Ligands: Syntheses, Crystal Structures,
 Electronic Properties, and Magnetism of Novel Compounds Containing
 Ternary Anionic Substructures [M4(4-Se)(SnSe4)4]10- (M=Mn, Zn, Cd, Hg),
 {[Hg4(4-Se)(SnSe4)3]6-}, or {[HgSnSe4]2-}
;
_journal_name_full 'Chemistry - A European Journal'
_journal_page_first 5147
_journal_page_last 5157
_journal_volume 10
_journal_year 2004
_chemical_formula_sum 'Hg K2 Se4 Sn'
_space_group_IT_number 121
_symmetry_space_group_name_Hall 'I -4 2'
_symmetry_space_group_name_H-M 'I -4 2 m'
_cell_angle_alpha 90
_cell_angle_beta 90
_cell_angle_gamma 90
_cell_formula_units_Z 2
_cell_length_a 8.0681
_cell_length_b 8.0681
_cell_length_c 6.9497
_cell_volume 452.385
_citation_journal_id_ASTM CEUJED
_cod_data_source_file Brandmayer_CEUJED_2004_1140.cif
_cod_data_source_block Hg1K2Se4Sn1
_cod_original_cell_volume 452.3854
_cod_original_formula_sum 'Hg1 K2 Se4 Sn1'
_cod_database_code 1535475

loop_
_symmetry_equiv_pos_as_xyz
x,y,z
y,-x,-z
-x,-y,z
-y,x,-z
x,-y,-z
-y,-x,z
-x,y,-z
y,x,z
x+1/2,y+1/2,z+1/2
y+1/2,-x+1/2,-z+1/2
-x+1/2,-y+1/2,z+1/2
-y+1/2,x+1/2,-z+1/2
x+1/2,-y+1/2,-z+1/2
-y+1/2,-x+1/2,z+1/2
-x+1/2,y+1/2,-z+1/2
y+1/2,x+1/2,z+1/2

loop_
_atom_site_label
_atom_site_type_symbol
_atom_site_fract_x
_atom_site_fract_y
_atom_site_fract_z
_atom_site_occupancy
_atom_site_U_iso_or_equiv
Sn1 Sn+4 0 0 -0.5 1 0.0
Hg1 Hg+2 0 0 0 1 0.0
K1 K+1 -0.5 0 -0.5 1 0.0
Se1 Se-2 -0.1722 -0.1722 -0.2637 1 0.0
